data_4332276
loop_
_publ_author_name
'Yamamura, Masaki'
'Kano, Naokazu'
'Kawashima, Takayuki'

_publ_section_title
;
 Systematic Study on the Structures and Reactivity of Hydrazobenzenes and
 Azobenzenes Bearing a Chalcogenophosphoryl Group
;
_journal_issue 16
_journal_name_full 'Inorganic Chemistry'
_journal_page_first 6497
_journal_page_last 6507
_journal_paper_doi 10.1021/ic0601790
_journal_volume 45
_journal_year 2006
_chemical_formula_moiety 'C24 H21 N2 O P'
_chemical_formula_sum 'C24 H21 N2 O P'
_chemical_formula_weight 384.40
_chemical_melting_point 159.5(5)
_chemical_name_common 'phosphine oxide'
_chemical_name_systematic
; 
Diphenyl[2-(1-phenylhydrazo)phenyl]phosphine oxide
;
_space_group_IT_number 9
_symmetry_cell_setting monoclinic
_symmetry_space_group_name_Hall 'C -2yc'
_symmetry_space_group_name_H-M 'C 1 c 1'
_atom_sites_solution_hydrogens geom
_atom_sites_solution_primary direct
_atom_sites_solution_secondary difmap
_audit_creation_method SHELXL-97
_cell_angle_alpha 90.00
_cell_angle_beta 102.9131(18)
_cell_angle_gamma 90.00
_cell_formula_units_Z 16
_cell_length_a 41.913(17)
_cell_length_b 9.860(3)
_cell_length_c 19.628(8)
_cell_measurement_reflns_used 13531
_cell_measurement_temperature 120(2)
_cell_measurement_theta_max 27.4835
_cell_measurement_theta_min 3.0863
_cell_volume 7906(5)
_computing_cell_refinement 'CrystalClear (Rigaku Corp., 2000)'
_computing_data_collection 'CrystalClear (Rigaku Corp., 2000)'
_computing_data_reduction 'CrystalClear (Rigaku Corp., 2000)'
_computing_molecular_graphics 'ORTEP-3 for Windows ver 1.08 (Farrugia, 1997-2005)'
_computing_structure_refinement 'SHELXL-97 (Sheldrick, 1997)'
_computing_structure_solution 'SHELXS-97 (Sheldrick, 1990)'
_diffrn_ambient_temperature 120(2)
_diffrn_detector_area_resol_mean 14.5666
_diffrn_measured_fraction_theta_full 0.998
_diffrn_measured_fraction_theta_max 0.998
_diffrn_measurement_details
;
scan:
    Number of images: 600
               Slice: -70.0000 - 110.0000
         Image width: 0.3000
            Exp time: 8.0000
       Rotation axis: Omega
               Omega: 0.0000
                 Chi: 45.0000
                 Phi: 0.0000
                 XTD: 45.2285
              2theta: 19.6717
scan:
    Number of images: 600
               Slice: -70.0000 - 110.0000
         Image width: 0.3000
            Exp time: 8.0000
       Rotation axis: Omega
               Omega: 0.0000
                 Chi: 45.0000
                 Phi: 90.0000
                 XTD: 45.2285
              2theta: 19.6717

;
_diffrn_measurement_device
;
Mercury CCD (2x2 bin mode)
;
_diffrn_measurement_device_details
;
AFC8: Eulerian 3-circle
;
_diffrn_measurement_method dtintegrate.ref
_diffrn_orient_matrix_type d*Trek
_diffrn_orient_matrix_UB_11 0.0052
_diffrn_orient_matrix_UB_12 0.0075
_diffrn_orient_matrix_UB_13 0.0227
_diffrn_orient_matrix_UB_21 -0.0862
_diffrn_orient_matrix_UB_22 -0.0416
_diffrn_orient_matrix_UB_23 0.0335
_diffrn_orient_matrix_UB_31 0.0270
_diffrn_orient_matrix_UB_32 -0.0402
_diffrn_orient_matrix_UB_33 0.0197
_diffrn_radiation_detector CCD
_diffrn_radiation_monochromator graphite
_diffrn_radiation_source 'fine-focus sealed tube'
_diffrn_radiation_type MoK\a
_diffrn_radiation_wavelength 0.71070
_diffrn_reflns_av_R_equivalents 0.0209
_diffrn_reflns_av_sigmaI/netI 0.0422
_diffrn_reflns_limit_h_max 49
_diffrn_reflns_limit_h_min -49
_diffrn_reflns_limit_k_max 10
_diffrn_reflns_limit_k_min -11
_diffrn_reflns_limit_l_max 18
_diffrn_reflns_limit_l_min -23
_diffrn_reflns_number 24718
_diffrn_reflns_reduction_process 'Lp corrections applied'
_diffrn_reflns_theta_full 25.00
_diffrn_reflns_theta_max 25.00
_diffrn_reflns_theta_min 3.09
_diffrn_source_current 40.0000
_diffrn_source_power 2.0000
_diffrn_source_voltage 50.0000
_exptl_absorpt_coefficient_mu 0.156
_exptl_absorpt_correction_T_max 0.9695
_exptl_absorpt_correction_T_min 0.8987
_exptl_absorpt_correction_type multi-scan
_exptl_absorpt_process_details
;
Jacobson, R. (1998) Private communication
;
_exptl_crystal_colour Colorless
_exptl_crystal_density_diffrn 1.292
_exptl_crystal_density_method 'not measured'
_exptl_crystal_description Block
_exptl_crystal_F_000 3232
_exptl_crystal_size_max 0.6
_exptl_crystal_size_mid 0.25
_exptl_crystal_size_min 0.2
_refine_diff_density_max 0.201
_refine_diff_density_min -0.214
_refine_diff_density_rms 0.036
_refine_ls_abs_structure_details 'Flack H D (1983), Acta Cryst. A39, 876-881'
_refine_ls_abs_structure_Flack 0.06(4)
_refine_ls_extinction_method none
_refine_ls_goodness_of_fit_ref 1.068
_refine_ls_hydrogen_treatment riding
_refine_ls_matrix_type full
_refine_ls_number_parameters 1041
_refine_ls_number_reflns 11622
_refine_ls_number_restraints 2
_refine_ls_restrained_S_all 1.067
_refine_ls_R_factor_all 0.0342
_refine_ls_R_factor_gt 0.0311
_refine_ls_shift/su_max 0.001
_refine_ls_shift/su_mean 0.000
_refine_ls_structure_factor_coef Fsqd
_refine_ls_weighting_details 'calc w=1/[\s^2^(Fo^2^)+(0.0340P)^2^+0.0000P] where P=(Fo^2^+2Fc^2^)/3'
_refine_ls_weighting_scheme calc
_refine_ls_wR_factor_gt 0.0672
_refine_ls_wR_factor_ref 0.0699
_reflns_number_gt 10938
_reflns_number_total 11622
_reflns_threshold_expression >2sigma(I)
_cod_data_source_file ic0601790sup1.cif
_cod_data_source_block compound3
_cod_depositor_comments
;
The following automatic conversions were performed:

'_chemical_melting_point' value '159-160' was changed to '159.5(5)' -
the average value was taken and precision was
estimated.

'_exptl_absorpt_correction_type' value 'Multi-scan'
changed to 'multi-scan' according to
/home/saulius/struct/CIF-dictionaries/cif_core.dic dictionary named
'cif_core.dic' version 2.4.2 from 2011-04-26.

Automatic conversion script
Id: cif_fix_values 1891 2012-01-12 08:04:46Z andrius 
;
_cod_original_sg_symbol_H-M 'C c'
_cod_database_code 4332276

loop_
_symmetry_equiv_pos_as_xyz
'x, y, z'
'x, -y, z+1/2'
'x+1/2, y+1/2, z'
'x+1/2, -y+1/2, z+1/2'

loop_
_atom_site_label
_atom_site_type_symbol
_atom_site_fract_x
_atom_site_fract_y
_atom_site_fract_z
_atom_site_U_iso_or_equiv
_atom_site_adp_type
_atom_site_occupancy
_atom_site_symmetry_multiplicity
_atom_site_calc_flag
_atom_site_refinement_flags
_atom_site_disorder_assembly
_atom_site_disorder_group
P1 P 0.511134(14) 0.04558(6) 0.79161(3) 0.01771(13) Uani 1 1 d . . .
O1 O 0.49177(4) 0.02488(14) 0.71830(8) 0.0221(3) Uani 1 1 d . . .
C1 C 0.51891(5) 0.2219(2) 0.81190(11) 0.0185(5) Uani 1 1 d . . .
C2 C 0.51547(5) 0.2782(2) 0.87555(12) 0.0219(5) Uani 1 1 d . . .
H1 H 0.5084 0.2227 0.9089 0.026 Uiso 1 1 calc R . ..
C3 C 0.52232(6) 0.4141(2) 0.89027(12) 0.0254(5) Uani 1 1 d . . .
H2 H 0.5199 0.4519 0.9333 0.031 Uiso 1 1 calc R . .
C4 C 0.53272(6) 0.4938(2) 0.84141(12) 0.0244(5) Uani 1 1 d . . .
H3 H 0.5372 0.5871 0.8513 0.029 Uiso 1 1 calc R . ..
C5 C 0.53667(5) 0.4413(2) 0.77881(12) 0.0216(5) Uani 1 1 d . . .
H4 H 0.5441 0.4980 0.7464 0.026 Uiso 1 1 calc R . .
C6 C 0.52980(5) 0.3045(2) 0.76286(11) 0.0192(5) Uani 1 1 d . . .
N1 N 0.53448(5) 0.2462(2) 0.70167(10) 0.0239(4) Uani 1 1 d . . .
H5 H 0.5228(6) 0.177(2) 0.6867(12) 0.022(6) Uiso 1 1 d . . .
N2 N 0.54556(5) 0.32523(19) 0.65194(10) 0.0225(4) Uani 1 1 d . . .
H6 H 0.5277(7) 0.364(3) 0.6183(15) 0.043(8) Uiso 1 1 d . . .
C7 C 0.56913(5) 0.2601(2) 0.62243(11) 0.0207(5) Uani 1 1 d . . .
C8 C 0.57156(6) 0.2999(2) 0.55533(12) 0.0255(5) Uani 1 1 d . . .
H7 H 0.5575 0.3684 0.5312 0.031 Uiso 1 1 calc R . ..
C9 C 0.59461(6) 0.2390(3) 0.52393(13) 0.0326(6) Uani 1 1 d . . .
H8 H 0.5965 0.2668 0.4786 0.039 Uiso 1 1 calc R . .
C10 C 0.61489(6) 0.1379(3) 0.55877(15) 0.0371(6) Uani 1 1 d . . .
H9 H 0.6303 0.0950 0.5370 0.044 Uiso 1 1 calc R . ..
C11 C 0.61256(6) 0.0998(3) 0.62525(14) 0.0353(6) Uani 1 1 d . . .
H10 H 0.6267 0.0315 0.6494 0.042 Uiso 1 1 calc R . .
C12 C 0.58993(5) 0.1599(2) 0.65678(12) 0.0251(5) Uani 1 1 d . . .
H11 H 0.5885 0.1326 0.7024 0.030 Uiso 1 1 calc R . ..
C13 C 0.55065(5) -0.0341(2) 0.80400(11) 0.0202(5) Uani 1 1 d . . .
C14 C 0.57760(6) 0.0068(2) 0.85605(12) 0.0256(5) Uani 1 1 d . . .
H12 H 0.5751 0.0771 0.8876 0.031 Uiso 1 1 calc R . .
C15 C 0.60772(6) -0.0547(2) 0.86170(14) 0.0322(6) Uani 1 1 d . . .
H13 H 0.6259 -0.0266 0.8971 0.039 Uiso 1 1 calc R . .
C16 C 0.61141(6) -0.1570(3) 0.81595(14) 0.0361(6) Uani 1 1 d . . .
H14 H 0.6322 -0.1986 0.8197 0.043 Uiso 1 1 calc R .. .
C17 C 0.58494(6) -0.1990(3) 0.76477(15) 0.0398(7) Uani 1 1 d . . .
H15 H 0.5875 -0.2703 0.7339 0.048 Uiso 1 1 calc R . .
C18 C 0.55459(6) -0.1369(2) 0.75835(14) 0.0319(6) Uani 1 1 d .. . .
H16 H 0.5366 -0.1650 0.7227 0.038 Uiso 1 1 calc R . .
C19 C 0.49037(5) -0.0295(2) 0.85312(11) 0.0192(5) Uani 1 1 d . . .
C20 C 0.50360(6) -0.1393(2) 0.89484(11) 0.0229(5) Uani 1 1 d . .. .
H17 H 0.5258 -0.1646 0.8982 0.027 Uiso 1 1 calc R . .
C21 C 0.48439(6) -0.2117(2) 0.93155(12) 0.0288(6) Uani 1 1 d . . .
H18 H 0.4933 -0.2875 0.9592 0.035 Uiso 1 1 calc R . .
C22 C 0.45240(6) -0.1733(3) 0.92780(12) 0.0312(6) Uani 1 1 d .. . .
H19 H 0.4393 -0.2234 0.9526 0.037 Uiso 1 1 calc R . .
C23 C 0.43924(6) -0.0617(3) 0.88802(13) 0.0313(6) Uani 1 1 d . . .
H20 H 0.4174 -0.0344 0.8866 0.038 Uiso 1 1 calc R . .
C24 C 0.45792(6) 0.0091(2) 0.85072(12) 0.0255(5) Uani 1 1 d . . .
H21 H 0.4488 0.0846 0.8231 0.031 Uiso 1 1 calc R . .
P2 P 0.973257(13) 0.06386(5) 0.56432(3) 0.01654(12) Uani 1 1 d . . .
O2 O 0.99109(4) -0.06043(14) 0.54931(8) 0.0208(3) Uani 1 1 d . . .
C25 C 0.96264(5) 0.0529(2) 0.64814(11) 0.0173(5) Uani 1 1 d . . .
C26 C 0.96499(5) 0.1672(2) 0.69126(11) 0.0196(5) Uani 1 1 d . .. .
H22 H 0.9726 0.2503 0.6763 0.024 Uiso 1 1 calc R . .
C27 C 0.95644(5) 0.1613(2) 0.75476(11) 0.0224(5) Uani 1 1 d . . .
H23 H 0.9576 0.2403 0.7829 0.027 Uiso 1 1 calc R . .
C28 C 0.94609(5) 0.0396(2) 0.77746(11) 0.0220(5) Uani 1 1 d .. . .
H24 H 0.9406 0.0351 0.8218 0.026 Uiso 1 1 calc R . .
C29 C 0.94365(5) -0.0758(2) 0.73634(11) 0.0207(5) Uani 1 1 d . . .
H25 H 0.9365 -0.1587 0.7527 0.025 Uiso 1 1 calc R . .
C30 C 0.95158(5) -0.0710(2) 0.67125(11) 0.0176(5) Uani 1 1 d . . .
N3 N 0.94741(5) -0.18338(17) 0.62676(10) 0.0212(4) Uani 1 1 d . . .
H26 H 0.9603(7) -0.185(3) 0.5925(15) 0.047(8) Uiso 1 1 d . . ..
N4 N 0.93705(5) -0.30692(19) 0.65084(10) 0.0226(4) Uani 1 1 d . . .
H27 H 0.9528(6) -0.350(2) 0.6703(13) 0.025(7) Uiso 1 1 d . . .
C31 C 0.91422(5) -0.3798(2) 0.60035(12) 0.0212(5) Uani 1 1 d . .. .
C32 C 0.91297(6) -0.5202(2) 0.60646(13) 0.0271(5) Uani 1 1 d . . .
H28 H 0.9273 -0.5650 0.6441 0.033 Uiso 1 1 calc R . .
C33 C 0.89084(6) -0.5948(2) 0.55768(15) 0.0338(6) Uani 1 1 d .. . .
H29 H 0.8905 -0.6908 0.5618 0.041 Uiso 1 1 calc R . .
C34 C 0.86926(6) -0.5328(3) 0.50324(14) 0.0345(6) Uani 1 1 d . . .
H30 H 0.8543 -0.5849 0.4699 0.041 Uiso 1 1 calc R . .
C35 C 0.86995(6) -0.3931(3) 0.49836(14) 0.0376(6) Uani 1 1 d . . .
H31 H 0.8550 -0.3484 0.4617 0.045 Uiso 1 1 calc R . .
C36 C 0.89220(6) -0.3174(2) 0.54628(13) 0.0312(6) Uani 1 1 d . . .
H32 H 0.8924 -0.2215 0.5420 0.037 Uiso 1 1 calc R .. .
C37 C 0.93516(5) 0.0925(2) 0.50076(11) 0.0186(5) Uani 1 1 d . . .
C38 C 0.90573(5) 0.0451(2) 0.51448(12) 0.0205(5) Uani 1 1 d . . .
H33 H 0.9058 0.0014 0.5577 0.025 Uiso 1 1 calc R . .
C39 C 0.87654(6) 0.0612(2) 0.46600(12) 0.0232(5) Uani 1 1 d . . .
H34 H 0.8569 0.0253 0.4752 0.028 Uiso 1 1 calc R . .
C40 C 0.87578(5) 0.1295(2) 0.40393(12) 0.0248(5) Uani 1 1 d . . .
H35 H 0.8556 0.1433 0.3713 0.030 Uiso 1 1 calc R . .
C41 C 0.90462(6) 0.1775(2) 0.38981(12) 0.0284(6) Uani 1 1 d . . .
H36 H 0.9043 0.2246 0.3474 0.034 Uiso 1 1 calc R . .
C42 C 0.93418(6) 0.1569(2) 0.43752(12) 0.0260(5) Uani 1 1 d . . .
H37 H 0.9540 0.1875 0.4267 0.031 Uiso 1 1 calc R . .
C43 C 0.99722(5) 0.2147(2) 0.56286(11) 0.0164(5) Uani 1 1 d . . .
C44 C 1.03110(5) 0.2016(2) 0.57081(11) 0.0221(5) Uani 1 1 d . . .
H38 H 1.0411 0.1149 0.5791 0.027 Uiso 1 1 calc R . .
C45 C 1.04999(6) 0.3148(3) 0.56667(13) 0.0302(6) Uani 1 1 d .. . .
H39 H 1.0729 0.3053 0.5712 0.036 Uiso 1 1 calc R . .
C46 C 1.03574(6) 0.4416(2) 0.55597(12) 0.0276(6) Uani 1 1 d . . .
H40 H 1.0488 0.5188 0.5522 0.033 Uiso 1 1 calc R . .
C47 C 1.00236(6) 0.4563(2) 0.55065(12) 0.0245(5) Uani 1 1 d . . .
H41 H 0.9927 0.5438 0.5451 0.029 Uiso 1 1 calc R . .
C48 C 0.98322(6) 0.3430(2) 0.55340(11) 0.0224(5) Uani 1 1 d . . .
H42 H 0.9603 0.3530 0.5488 0.027 Uiso 1 1 calc R . .
P3 P 0.722279(14) 0.54592(5) 0.89924(3) 0.01765(13) Uani 1 1 d . . .
O3 O 0.74173(4) 0.52637(14) 0.84482(8) 0.0224(3) Uani 1 1 d . . .
C49 C 0.71494(5) 0.7221(2) 0.91315(11) 0.0195(5) Uani 1 1 d . . .
C50 C 0.71872(5) 0.7777(2) 0.98056(12) 0.0217(5) Uani 1 1 d . . .
H43 H 0.7259 0.7217 1.0204 0.026 Uiso 1 1 calc R . .
C51 C 0.71207(6) 0.9131(2) 0.98929(13) 0.0276(6) Uani 1 1 d . . .
H44 H 0.7149 0.9505 1.0348 0.033 Uiso 1 1 calc R . .
C52 C 0.70117(6) 0.9937(2) 0.93073(12) 0.0262(5) Uani 1 1 d . . .
H45 H 0.6966 1.0868 0.9368 0.031 Uiso 1 1 calc R . .
C53 C 0.69675(5) 0.9421(2) 0.86399(12) 0.0231(5) Uani 1 1 d . . .
H46 H 0.6890 0.9993 0.8248 0.028 Uiso 1 1 calc R . .
C54 C 0.70367(5) 0.8058(2) 0.85388(11) 0.0189(5) Uani 1 1 d . . .
N5 N 0.69890(5) 0.7482(2) 0.78797(10) 0.0241(4) Uani 1 1 d . . .
H47 H 0.7115(6) 0.682(2) 0.7852(12) 0.025(7) Uiso 1 1 d . . .
N6 N 0.68767(5) 0.82828(19) 0.72786(10) 0.0233(4) Uani 1 1 d . . .
H48 H 0.7052(7) 0.866(3) 0.7120(15) 0.055(9) Uiso 1 1 d . . .
C55 C 0.66542(5) 0.7601(2) 0.67389(12) 0.0212(5) Uani 1 1 d . . .
C56 C 0.66343(6) 0.8013(2) 0.60501(12) 0.0249(5) Uani 1 1 d . . .
H49 H 0.6767 0.8739 0.5955 0.030 Uiso 1 1 calc R . .
C57 C 0.64199(6) 0.7362(3) 0.55019(13) 0.0315(6) Uani 1 1 d . . .
H50 H 0.6405 0.7651 0.5034 0.038 Uiso 1 1 calc R . .
C58 C 0.62286(6) 0.6296(3) 0.56384(14) 0.0335(6) Uani 1 1 d . . .
H51 H 0.6086 0.5839 0.5264 0.040 Uiso 1 1 calc R . .
C59 C 0.62442(6) 0.5900(3) 0.63155(14) 0.0308(6) Uani 1 1 d . . .
H52 H 0.6109 0.5181 0.6409 0.037 Uiso 1 1 calc R . .
C60 C 0.64579(5) 0.6546(2) 0.68688(12) 0.0233(5) Uani 1 1 d . . .
H53 H 0.6468 0.6261 0.7336 0.028 Uiso 1 1 calc R . .
C61 C 0.68249(5) 0.4673(2) 0.87225(12) 0.0204(5) Uani 1 1 d . . .
C62 C 0.67914(6) 0.3624(2) 0.82358(13) 0.0316(6) Uani 1 1 d . .. .
H54 H 0.6975 0.3333 0.8063 0.038 Uiso 1 1 calc R . .
C63 C 0.64900(6) 0.3008(3) 0.80056(15) 0.0418(7) Uani 1 1 d . . .
H55 H 0.6468 0.2280 0.7681 0.050 Uiso 1 1 calc R . .
C64 C 0.62216(6) 0.3442(3) 0.82430(14) 0.0380(7) Uani 1 1 d .. . .
H56 H 0.6015 0.3021 0.8077 0.046 Uiso 1 1 calc R . .
C65 C 0.62526(6) 0.4490(2) 0.87231(14) 0.0326(6) Uani 1 1 d . . .
H57 H 0.6067 0.4791 0.8885 0.039 Uiso 1 1 calc R . .
C66 C 0.65546(6) 0.5097(2) 0.89669(12) 0.0270(5) Uani 1 1 d . . .
H58 H 0.6577 0.5805 0.9302 0.032 Uiso 1 1 calc R . .
C67 C 0.74261(5) 0.4680(2) 0.98035(11) 0.0191(5) Uani 1 1 d . . .
C68 C 0.72880(6) 0.3589(2) 1.00827(11) 0.0215(5) Uani 1 1 d . .. .
H59 H 0.7065 0.3364 0.9904 0.026 Uiso 1 1 calc R . .
C69 C 0.74755(6) 0.2823(2) 1.06226(12) 0.0268(5) Uani 1 1 d . . .
H60 H 0.7381 0.2071 1.0807 0.032 Uiso 1 1 calc R . .
C70 C 0.77992(6) 0.3158(2) 1.08899(12) 0.0282(6) Uani 1 1 d .. . .
H61 H 0.7928 0.2624 1.1252 0.034 Uiso 1 1 calc R . .
C71 C 0.79373(6) 0.4267(2) 1.06331(12) 0.0296(6) Uani 1 1 d . . .
H62 H 0.8158 0.4515 1.0831 0.035 Uiso 1 1 calc R . .
C72 C 0.77544(6) 0.5012(2) 1.00885(11) 0.0251(5) Uani 1 1 d . . .
H63 H 0.7852 0.5758 0.9905 0.030 Uiso 1 1 calc R . .
P4 P 0.761382(14) 0.06357(5) 0.71145(3) 0.01686(12) Uani 1 1 d . . .
O4 O 0.74291(4) -0.05715(14) 0.67667(8) 0.0213(3) Uani 1 1 d . . .
C73 C 0.77009(5) 0.0511(2) 0.80526(11) 0.0176(5) Uani 1 1 d . . .
C74 C 0.76843(5) 0.1655(2) 0.84607(11) 0.0196(5) Uani 1 1 d . .. .
H64 H 0.7609 0.2488 0.8240 0.024 Uiso 1 1 calc R . .
C75 C 0.77758(5) 0.1596(2) 0.91776(12) 0.0235(5) Uani 1 1 d . . .
H65 H 0.7769 0.2387 0.9450 0.028 Uiso 1 1 calc R . .
C76 C 0.78781(6) 0.0369(2) 0.94984(12) 0.0228(5) Uani 1 1 d .. . .
H66 H 0.7939 0.0325 0.9994 0.027 Uiso 1 1 calc R . .
C77 C 0.78936(5) -0.0789(2) 0.91115(12) 0.0216(5) Uani 1 1 d . . .
H67 H 0.7961 -0.1623 0.9341 0.026 Uiso 1 1 calc R . .
C78 C 0.78105(5) -0.0733(2) 0.83812(11) 0.0183(5) Uani 1 1 d . . .
N7 N 0.78488(5) -0.18481(18) 0.79669(11) 0.0221(4) Uani 1 1 d . . .
H68 H 0.7716(6) -0.190(2) 0.7545(14) 0.034(7) Uiso 1 1 d . . ..
N8 N 0.79601(5) -0.30784(19) 0.83005(10) 0.0227(4) Uani 1 1 d . . .
H69 H 0.7819(6) -0.352(2) 0.8372(11) 0.010(6) Uiso 1 1 d . . .
C79 C 0.81857(5) -0.3804(2) 0.80098(11) 0.0219(5) Uani 1 1 d . .. .
C80 C 0.82388(6) -0.5164(2) 0.81942(13) 0.0289(6) Uani 1 1 d . . .
H70 H 0.8117 -0.5578 0.8492 0.035 Uiso 1 1 calc R . .
C81 C 0.84687(7) -0.5918(3) 0.79466(15) 0.0394(7) Uani 1 1 d .. . .
H71 H 0.8503 -0.6843 0.8078 0.047 Uiso 1 1 calc R . .
C82 C 0.86459(7) -0.5343(3) 0.75164(14) 0.0408(7) Uani 1 1 d . . .
H72 H 0.8803 -0.5865 0.7348 0.049 Uiso 1 1 calc R . .
C83 C 0.85955(6) -0.3993(3) 0.73270(14) 0.0368(6) Uani 1 1 d . . .
H73 H 0.8719 -0.3588 0.7029 0.044 Uiso 1 1 calc R . .
C84 C 0.83655(6) -0.3226(3) 0.75712(12) 0.0262(5) Uani 1 1 d . . .
H74 H 0.8332 -0.2302 0.7437 0.031 Uiso 1 1 calc R .. .
C85 C 0.80091(5) 0.0876(2) 0.69027(12) 0.0212(5) Uani 1 1 d . . .
C86 C 0.82971(6) 0.0587(2) 0.73924(13) 0.0251(5) Uani 1 1 d . . .
H75 H 0.8286 0.0283 0.7846 0.030 Uiso 1 1 calc R . .
C87 C 0.85982(6) 0.0738(2) 0.72257(14) 0.0311(6) Uani 1 1 d . . .
H76 H 0.8793 0.0514 0.7559 0.037 Uiso 1 1 calc R . .
C88 C 0.86160(6) 0.1215(3) 0.65755(13) 0.0356(6) Uani 1 1 d . . .
H77 H 0.8823 0.1333 0.6462 0.043 Uiso 1 1 calc R . .
C89 C 0.83317(7) 0.1524(3) 0.60856(14) 0.0410(7) Uani 1 1 d . . .
H78 H 0.8345 0.1860 0.5639 0.049 Uiso 1 1 calc R . .
C90 C 0.80304(6) 0.1343(3) 0.62462(12) 0.0310(6) Uani 1 1 d . . .
H79 H 0.7836 0.1540 0.5906 0.037 Uiso 1 1 calc R . .
C91 C 0.73907(5) 0.2179(2) 0.68601(11) 0.0185(5) Uani 1 1 d . . .
C92 C 0.75472(6) 0.3439(2) 0.69148(11) 0.0221(5) Uani 1 1 d . . .
H80 H 0.7777 0.3496 0.7097 0.027 Uiso 1 1 calc R . .
C93 C 0.73681(6) 0.4602(2) 0.67045(12) 0.0263(6) Uani 1 1 d .. . .
H81 H 0.7474 0.5459 0.6751 0.032 Uiso 1 1 calc R . .
C94 C 0.70357(6) 0.4523(2) 0.64275(12) 0.0278(6) Uani 1 1 d . . .
H82 H 0.6916 0.5323 0.6271 0.033 Uiso 1 1 calc R . .
C95 C 0.68762(6) 0.3286(2) 0.63759(13) 0.0296(6) Uani 1 1 d . . .
H83 H 0.6647 0.3237 0.6189 0.036 Uiso 1 1 calc R . .
C96 C 0.70546(5) 0.2110(2) 0.66010(12) 0.0231(5) Uani 1 1 d . . .
H84 H 0.6946 0.1260 0.6577 0.028 Uiso 1 1 calc R . .

loop_
_atom_site_aniso_label
_atom_site_aniso_U_11
_atom_site_aniso_U_22
_atom_site_aniso_U_33
_atom_site_aniso_U_23
_atom_site_aniso_U_13
_atom_site_aniso_U_12
P1 0.0167(3) 0.0175(3) 0.0187(3) 0.0005(2) 0.0035(2) 0.0015(2)
O1 0.0232(8) 0.0216(8) 0.0205(8) 0.0005(7) 0.0023(7) 0.0013(7)
C1 0.0153(11) 0.0168(11) 0.0218(12) 0.0016(9) 0.0007(9) 0.0021(9)
C2 0.0204(12) 0.0235(12) 0.0218(13) 0.0013(10) 0.0049(10) 0.0007(10)
C3 0.0280(13) 0.0247(13) 0.0237(13) -0.0072(10) 0.0061(11) 0.0023(10)
C4 0.0274(13) 0.0152(12) 0.0289(14) -0.0045(10) 0.0026(10) 0.0012(10)
C5 0.0199(12) 0.0205(12) 0.0245(13) 0.0028(10) 0.0052(10) -0.0004(9)
C6 0.0144(11) 0.0217(12) 0.0202(12) -0.0005(9) 0.0010(9) 0.0050(9)
N1 0.0303(11) 0.0190(10) 0.0243(11) 0.0008(8) 0.0101(9) -0.0062(9)
N2 0.0253(11) 0.0204(10) 0.0233(11) 0.0025(8) 0.0083(9) 0.0012(9)
C7 0.0192(12) 0.0187(11) 0.0241(13) -0.0057(9) 0.0048(10) -0.0071(9)
C8 0.0241(13) 0.0225(12) 0.0299(14) -0.0021(10) 0.0061(10) -0.0055(10)
C9 0.0348(15) 0.0340(14) 0.0335(15) -0.0082(12) 0.0171(12) -0.0118(12)
C10 0.0282(14) 0.0411(16) 0.0454(17) -0.0151(13) 0.0155(12) 0.0002(12)
C11 0.0212(13) 0.0400(15) 0.0417(18) -0.0104(12) 0.0007(12) 0.0009(12)
C12 0.0217(12) 0.0284(13) 0.0237(13) -0.0030(10) 0.0015(10) -0.0014(10)
C13 0.0196(12) 0.0191(12) 0.0229(13) 0.0046(9) 0.0067(10) 0.0011(9)
C14 0.0210(12) 0.0269(13) 0.0282(13) -0.0036(10) 0.0042(10) 0.0031(10)
C15 0.0198(13) 0.0372(15) 0.0374(16) 0.0006(12) 0.0015(11) 0.0022(11)
C16 0.0221(14) 0.0356(15) 0.0529(18) 0.0026(13) 0.0132(13) 0.0106(11)
C17 0.0274(15) 0.0350(15) 0.0584(19) -0.0146(13) 0.0123(13) 0.0051(12)
C18 0.0227(13) 0.0322(14) 0.0409(16) -0.0090(12) 0.0074(12) 0.0003(11)
C19 0.0206(12) 0.0184(11) 0.0179(12) -0.0044(9) 0.0025(9) -0.0018(9)
C20 0.0266(13) 0.0221(13) 0.0198(12) -0.0032(9) 0.0049(10) -0.0003(10)
C21 0.0409(15) 0.0270(13) 0.0187(12) 0.0006(10) 0.0068(11) -0.0022(11)
C22 0.0385(15) 0.0354(15) 0.0220(14) -0.0041(11) 0.0121(11) -0.0135(12)
C23 0.0234(13) 0.0425(16) 0.0305(15) -0.0058(12) 0.0116(11) -0.0072(12)
C24 0.0236(13) 0.0260(13) 0.0270(14) -0.0021(10) 0.0063(11) -0.0004(10)
P2 0.0148(3) 0.0177(3) 0.0170(3) -0.0009(2) 0.0031(2) -0.0005(2)
O2 0.0228(8) 0.0189(8) 0.0215(9) -0.0031(6) 0.0065(7) 0.0026(6)
C25 0.0150(11) 0.0196(12) 0.0160(12) 0.0001(9) 0.0009(9) 0.0010(9)
C26 0.0172(11) 0.0191(12) 0.0209(13) 0.0009(9) 0.0008(9) -0.0006(9)
C27 0.0220(12) 0.0238(13) 0.0200(13) -0.0030(10) 0.0018(10) 0.0011(10)
C28 0.0191(12) 0.0324(14) 0.0139(12) -0.0002(10) 0.0024(9) 0.0005(10)
C29 0.0162(11) 0.0256(13) 0.0200(13) 0.0049(10) 0.0031(9) -0.0007(10)
C30 0.0130(11) 0.0179(11) 0.0204(12) 0.0001(9) 0.0006(9) 0.0006(9)
N3 0.0268(11) 0.0156(10) 0.0220(11) 0.0004(8) 0.0069(9) -0.0029(8)
N4 0.0245(11) 0.0165(10) 0.0250(11) 0.0050(8) 0.0017(9) -0.0030(9)
C31 0.0182(12) 0.0211(12) 0.0258(13) -0.0009(10) 0.0081(10) -0.0016(10)
C32 0.0232(13) 0.0229(13) 0.0367(15) -0.0019(11) 0.0098(11) 0.0022(10)
C33 0.0295(14) 0.0166(12) 0.0582(18) -0.0095(12) 0.0164(13) -0.0027(11)
C34 0.0259(14) 0.0342(15) 0.0439(17) -0.0121(12) 0.0091(12) -0.0085(12)
C35 0.0303(15) 0.0379(15) 0.0406(16) 0.0016(12) -0.0005(12) -0.0081(12)
C36 0.0303(14) 0.0234(13) 0.0369(15) 0.0026(11) 0.0013(11) -0.0055(11)
C37 0.0175(11) 0.0189(11) 0.0185(12) -0.0036(9) 0.0018(9) -0.0004(9)
C38 0.0218(12) 0.0171(12) 0.0227(12) 0.0010(9) 0.0052(10) 0.0019(9)
C39 0.0180(12) 0.0222(12) 0.0294(14) 0.0025(10) 0.0049(10) -0.0020(10)
C40 0.0197(12) 0.0240(13) 0.0274(13) -0.0041(10) -0.0020(10) 0.0007(10)
C41 0.0292(14) 0.0364(15) 0.0182(13) 0.0011(10) 0.0025(10) -0.0021(11)
C42 0.0200(12) 0.0369(14) 0.0220(13) -0.0004(10) 0.0064(10) -0.0032(10)
C43 0.0200(11) 0.0169(11) 0.0130(11) 0.0005(9) 0.0052(9) -0.0031(9)
C44 0.0210(12) 0.0212(12) 0.0235(13) 0.0001(9) 0.0035(10) 0.0001(10)
C45 0.0189(12) 0.0369(15) 0.0335(15) -0.0043(11) 0.0032(11) -0.0081(11)
C46 0.0335(14) 0.0276(13) 0.0200(13) 0.0004(10) 0.0022(11) -0.0121(11)
C47 0.0305(14) 0.0213(13) 0.0204(13) 0.0023(10) 0.0033(11) 0.0015(10)
C48 0.0198(12) 0.0243(12) 0.0229(13) 0.0022(10) 0.0043(10) 0.0032(10)
P3 0.0173(3) 0.0170(3) 0.0182(3) 0.0001(2) 0.0029(2) -0.0007(2)
O3 0.0255(9) 0.0212(8) 0.0212(8) 0.0001(7) 0.0069(7) 0.0009(7)
C49 0.0168(11) 0.0197(12) 0.0222(12) 0.0009(9) 0.0046(9) -0.0006(9)
C50 0.0230(12) 0.0205(12) 0.0221(13) -0.0004(9) 0.0062(10) -0.0023(10)
C51 0.0318(14) 0.0270(13) 0.0243(14) -0.0056(10) 0.0070(11) -0.0024(11)
C52 0.0253(13) 0.0217(13) 0.0320(14) -0.0047(11) 0.0078(11) 0.0002(10)
C53 0.0209(12) 0.0204(12) 0.0274(14) 0.0019(10) 0.0043(10) 0.0008(10)
C54 0.0145(11) 0.0216(12) 0.0210(12) -0.0027(9) 0.0046(9) -0.0036(9)
N5 0.0292(11) 0.0195(10) 0.0215(11) 0.0018(8) 0.0009(8) 0.0070(9)
N6 0.0263(11) 0.0220(10) 0.0202(10) 0.0032(8) 0.0023(9) -0.0008(9)
C55 0.0180(11) 0.0192(12) 0.0254(13) -0.0028(9) 0.0029(9) 0.0056(9)
C56 0.0217(12) 0.0236(12) 0.0286(14) 0.0006(10) 0.0043(10) 0.0058(10)
C57 0.0322(14) 0.0371(15) 0.0230(14) -0.0017(11) 0.0013(11) 0.0104(12)
C58 0.0234(13) 0.0395(15) 0.0336(15) -0.0096(12) -0.0023(11) 0.0039(12)
C59 0.0186(13) 0.0275(14) 0.0458(18) -0.0061(12) 0.0062(11) 0.0016(10)
C60 0.0212(12) 0.0221(12) 0.0273(13) 0.0011(10) 0.0069(10) 0.0022(10)
C61 0.0208(12) 0.0170(11) 0.0210(12) 0.0047(9) 0.0000(10) 0.0012(9)
C62 0.0231(13) 0.0300(14) 0.0385(15) -0.0085(12) 0.0002(11) 0.0034(11)
C63 0.0272(14) 0.0355(16) 0.0548(18) -0.0163(13) -0.0074(13) -0.0026(12)
C64 0.0231(14) 0.0365(15) 0.0484(17) -0.0029(13) -0.0045(12) -0.0096(12)
C65 0.0223(13) 0.0386(16) 0.0368(16) -0.0004(12) 0.0061(11) -0.0020(11)
C66 0.0241(13) 0.0287(13) 0.0280(14) -0.0043(11) 0.0055(11) -0.0044(11)
C67 0.0205(12) 0.0173(11) 0.0202(12) -0.0032(9) 0.0058(9) 0.0027(9)
C68 0.0263(12) 0.0193(12) 0.0194(12) -0.0022(9) 0.0062(10) 0.0013(10)
C69 0.0372(15) 0.0229(12) 0.0205(13) 0.0013(10) 0.0071(11) 0.0005(11)
C70 0.0365(15) 0.0327(14) 0.0134(12) 0.0008(10) 0.0014(10) 0.0095(11)
C71 0.0215(13) 0.0420(15) 0.0215(13) -0.0055(11) -0.0031(10) 0.0015(11)
C72 0.0241(13) 0.0273(13) 0.0234(13) -0.0013(10) 0.0044(10) -0.0025(10)
P4 0.0156(3) 0.0173(3) 0.0172(3) -0.0006(2) 0.0026(2) 0.0006(2)
O4 0.0225(8) 0.0196(8) 0.0210(8) -0.0027(6) 0.0033(6) -0.0006(7)
C73 0.0149(11) 0.0202(12) 0.0183(12) 0.0013(9) 0.0052(9) -0.0003(9)
C74 0.0204(12) 0.0186(12) 0.0195(13) -0.0013(9) 0.0040(9) 0.0015(9)
C75 0.0243(13) 0.0238(13) 0.0226(13) -0.0028(10) 0.0059(10) 0.0043(10)
C76 0.0227(12) 0.0316(13) 0.0143(12) 0.0017(10) 0.0042(10) 0.0049(10)
C77 0.0170(11) 0.0248(12) 0.0218(13) 0.0026(10) 0.0021(9) 0.0026(10)
C78 0.0126(11) 0.0201(12) 0.0228(13) -0.0005(9) 0.0053(9) -0.0012(9)
N7 0.0263(11) 0.0163(10) 0.0214(11) 0.0018(8) 0.0005(9) 0.0049(8)
N8 0.0215(11) 0.0160(10) 0.0316(12) 0.0031(8) 0.0082(9) 0.0011(9)
C79 0.0160(11) 0.0263(12) 0.0206(13) -0.0064(10) -0.0022(9) 0.0009(10)
C80 0.0240(13) 0.0238(13) 0.0352(15) -0.0014(11) -0.0013(11) 0.0038(11)
C81 0.0355(16) 0.0312(14) 0.0446(17) -0.0120(13) -0.0057(13) 0.0115(12)
C82 0.0308(15) 0.0504(18) 0.0383(17) -0.0197(14) 0.0012(13) 0.0133(14)
C83 0.0280(14) 0.0521(18) 0.0296(15) -0.0121(12) 0.0051(11) 0.0040(13)
C84 0.0254(13) 0.0280(13) 0.0233(13) -0.0031(10) 0.0019(10) 0.0024(10)
C85 0.0215(12) 0.0190(12) 0.0250(13) -0.0039(10) 0.0093(10) 0.0026(9)
C86 0.0204(12) 0.0249(13) 0.0303(14) 0.0064(10) 0.0060(10) 0.0035(10)
C87 0.0225(13) 0.0321(14) 0.0386(16) 0.0028(11) 0.0064(11) 0.0026(11)
C88 0.0224(14) 0.0469(16) 0.0416(17) -0.0088(13) 0.0160(12) -0.0039(12)
C89 0.0315(15) 0.066(2) 0.0285(15) -0.0048(13) 0.0138(12) -0.0087(14)
C90 0.0212(13) 0.0495(16) 0.0218(14) -0.0057(11) 0.0039(10) -0.0002(12)
C91 0.0232(12) 0.0208(12) 0.0121(11) 0.0011(9) 0.0050(9) 0.0013(10)
C92 0.0232(12) 0.0224(12) 0.0202(12) 0.0015(9) 0.0039(10) -0.0018(10)
C93 0.0371(15) 0.0225(13) 0.0220(13) 0.0030(10) 0.0125(11) 0.0005(11)
C94 0.0385(15) 0.0253(13) 0.0240(14) 0.0056(10) 0.0165(11) 0.0138(11)
C95 0.0188(12) 0.0354(15) 0.0345(15) 0.0005(11) 0.0057(10) 0.0070(11)
C96 0.0227(13) 0.0214(12) 0.0271(13) 0.0009(10) 0.0094(10) 0.0009(10)

loop_
_atom_type_symbol
_atom_type_description
_atom_type_scat_dispersion_real
_atom_type_scat_dispersion_imag
_atom_type_scat_source
C C 0.0033 0.0016 'International Tables Vol C Tables 4.2.6.8 and 6.1.1.4'
H H 0.0000 0.0000 'International Tables Vol C Tables 4.2.6.8 and 6.1.1.4'
N N 0.0061 0.0033 'International Tables Vol C Tables 4.2.6.8 and 6.1.1.4'
O O 0.0106 0.0060 'International Tables Vol C Tables 4.2.6.8 and 6.1.1.4'
P P 0.1023 0.0942 'International Tables Vol C Tables 4.2.6.8 and 6.1.1.4'

loop_
_geom_angle_atom_site_label_1
_geom_angle_atom_site_label_2
_geom_angle_atom_site_label_3
_geom_angle
_geom_angle_site_symmetry_1
_geom_angle_site_symmetry_3
O1 P1 C1 112.13(9) . .
O1 P1 C19 110.42(10) . .
C1 P1 C19 109.91(10) . .
O1 P1 C13 110.76(10) . .
C1 P1 C13 106.06(10) . .
C19 P1 C13 107.36(10) . .
C2 C1 C6 119.46(19) . .
C2 C1 P1 122.01(16) . .
C6 C1 P1 118.50(16) . .
C3 C2 C1 120.6(2) . .
C3 C2 H1 119.7 . .
C1 C2 H1 119.7 . .
C4 C3 C2 119.2(2) . .
C4 C3 H2 120.4 . .
C2 C3 H2 120.4 . .
C5 C4 C3 121.6(2) . .
C5 C4 H3 119.2 . .
C3 C4 H3 119.2 . .
C4 C5 C6 120.2(2) .. .
C4 C5 H4 119.9 . .
C6 C5 H4 119.9 . .
N1 C6 C5 122.2(2) . .
N1 C6 C1 118.80(19) . .
C5 C6 C1 119.0(2) . .
C6 N1 N2 120.32(19) . .
C6 N1 H5 116.7(16) . .
N2 N1 H5 117.2(16) . .
N1 N2 C7 113.83(18) . .
N1 N2 H6 111.7(16) .. .
C7 N2 H6 114.1(16) . .
C12 C7 C8 119.1(2) . .
C12 C7 N2 123.2(2) . .
C8 C7 N2 117.7(2) . .
C9 C8 C7 119.9(2) . .
C9 C8 H7 120.0 . .
C7 C8 H7 120.0 . .
C10 C9 C8 120.0(2) . .
C10 C9 H8 120.0 . .
C8 C9 H8 120.0 . ..
C11 C10 C9 119.7(2) . .
C11 C10 H9 120.1 . .
C9 C10 H9 120.1 . .
C12 C11 C10 120.5(3) . .
C12 C11 H10 119.7 .. .
C10 C11 H10 119.7 . .
C11 C12 C7 120.6(2) . .
C11 C12 H11 119.7 . .
C7 C12 H11 119.7 . .
C18 C13 C14 119.2(2) .. .
C18 C13 P1 118.08(18) . .
C14 C13 P1 122.67(17) . .
C15 C14 C13 120.3(2) . ..
C15 C14 H12 119.8 . .
C13 C14 H12 119.8 . .
C16 C15 C14 120.0(2) . .
C16 C15 H13 120.0 . .
C14 C15 H13 120.0 . .
C15 C16 C17 120.2(2) . .
C15 C16 H14 119.9 . .
C17 C16 H14 119.9 . ..
C16 C17 C18 120.2(2) . .
C16 C17 H15 119.9 . .
C18 C17 H15 119.9 . .
C13 C18 C17 120.1(2) . .
C13 C18 H16 120.0 . .
C17 C18 H16 120.0 . .
C20 C19 C24 119.0(2) . .
C20 C19 P1 121.66(17) . .
C24 C19 P1 118.49(17) . .
C21 C20 C19 120.1(2) . .
C21 C20 H17 119.9 . .
C19 C20 H17 119.9 . .
C22 C21 C20 120.0(2) . .
C22 C21 H18 120.0 .. .
C20 C21 H18 120.0 . .
C21 C22 C23 120.4(2) . .
C21 C22 H19 119.8 . .
C23 C22 H19 119.8 . .
C24 C23 C22 119.9(2) . .
C24 C23 H20 120.0 . .
C22 C23 H20 120.0 . .
C23 C24 C19 120.5(2) .. .
C23 C24 H21 119.8 . .
C19 C24 H21 119.8 . .
O2 P2 C43 111.60(10) . .
O2 P2 C25 111.49(9) . .
C43 P2 C25 108.49(10) . .
O2 P2 C37 113.13(10) . .
C43 P2 C37 105.62(10) . .
C25 P2 C37 106.15(10) . .
C26 C25 C30 119.0(2) . .
C26 C25 P2 120.38(16) . .
C30 C25 P2 120.64(16) . .
C27 C26 C25 121.2(2) . .
C27 C26 H22 119.4 . .
C25 C26 H22 119.4 .. .
C26 C27 C28 119.5(2) . .
C26 C27 H23 120.2 . .
C28 C27 H23 120.2 . .
C27 C28 C29 120.8(2) . .
C27 C28 H24 119.6 . .
C29 C28 H24 119.6 . .
C28 C29 C30 120.4(2) . .
C28 C29 H25 119.8 .. .
C30 C29 H25 119.8 . .
C29 C30 N3 121.7(2) . .
C29 C30 C25 119.1(2) . .
N3 C30 C25 119.19(19) . .
C30 N3 N4 118.71(18) . .
C30 N3 H26 116.0(16) . .
N4 N3 H26 119.5(16) . .
N3 N4 C31 114.58(18) . .
N3 N4 H27 109.7(17) . .
C31 N4 H27 114.6(18) . .
C36 C31 C32 118.4(2) . .
C36 C31 N4 122.9(2) . .
C32 C31 N4 118.6(2) . .
C33 C32 C31 120.0(2) .. .
C33 C32 H28 120.0 . .
C31 C32 H28 120.0 . .
C34 C33 C32 121.5(2) . .
C34 C33 H29 119.3 . .
C32 C33 H29 119.3 . .
C33 C34 C35 118.4(2) . .
C33 C34 H30 120.8 . .
C35 C34 H30 120.8 . ..
C34 C35 C36 120.7(3) . .
C34 C35 H31 119.6 . .
C36 C35 H31 119.6 . .
C35 C36 C31 120.9(2) . .
C35 C36 H32 119.5 . .
C31 C36 H32 119.5 . .
C42 C37 C38 118.3(2) . .
C42 C37 P2 122.14(17) . .
C38 C37 P2 119.57(17) . .
C39 C38 C37 120.8(2) . .
C39 C38 H33 119.6 . .
C37 C38 H33 119.6 . .
C38 C39 C40 120.3(2) . .
C38 C39 H34 119.9 .. .
C40 C39 H34 119.9 . .
C41 C40 C39 119.5(2) . .
C41 C40 H35 120.2 . .
C39 C40 H35 120.2 . .
C40 C41 C42 120.1(2) . .
C40 C41 H36 119.9 . .
C42 C41 H36 119.9 . .
C37 C42 C41 120.9(2) .. .
C37 C42 H37 119.6 . .
C41 C42 H37 119.6 . .
C48 C43 C44 119.1(2) . .
C48 C43 P2 122.29(17) . .
C44 C43 P2 118.60(16) . .
C45 C44 C43 120.0(2) . .
C45 C44 H38 120.0 . .
C43 C44 H38 120.0 .. .
C44 C45 C46 120.4(2) . .
C44 C45 H39 119.8 . .
C46 C45 H39 119.8 . .
C45 C46 C47 120.0(2) . .
C45 C46 H40 120.0 . .
C47 C46 H40 120.0 . .
C48 C47 C46 119.8(2) . .
C48 C47 H41 120.1 .. .
C46 C47 H41 120.1 . .
C47 C48 C43 120.6(2) . .
C47 C48 H42 119.7 . .
C43 C48 H42 119.7 . .
O3 P3 C49 111.90(9) . .
O3 P3 C67 110.54(10) . .
C49 P3 C67 109.98(10) . .
O3 P3 C61 110.51(10) . .
C49 P3 C61 106.33(10) . .
C67 P3 C61 107.41(10) . .
C50 C49 C54 119.4(2) . .
C50 C49 P3 122.20(17) . .
C54 C49 P3 118.38(16) . .
C51 C50 C49 120.6(2) . .
C51 C50 H43 119.7 . .
C49 C50 H43 119.7 . .
C50 C51 C52 119.2(2) .. .
C50 C51 H44 120.4 . .
C52 C51 H44 120.4 . .
C53 C52 C51 121.7(2) . .
C53 C52 H45 119.2 . .
C51 C52 H45 119.2 . .
C52 C53 C54 120.1(2) . .
C52 C53 H46 120.0 . .
C54 C53 H46 120.0 . ..
N5 C54 C53 122.3(2) . .
N5 C54 C49 118.6(2) . .
C53 C54 C49 119.0(2) . .
C54 N5 N6 120.21(19) . .
C54 N5 H47 114.4(16) . .
N6 N5 H47 118.1(16) . .
N5 N6 C55 113.66(18) . .
N5 N6 H48 111.2(18) . .
C55 N6 H48 112.0(18) . .
C60 C55 C56 119.2(2) . .
C60 C55 N6 122.6(2) . .
C56 C55 N6 118.3(2) . .
C57 C56 C55 120.1(2) . .
C57 C56 H49 119.9 .. .
C55 C56 H49 119.9 . .
C58 C57 C56 120.1(2) . .
C58 C57 H50 119.9 . .
C56 C57 H50 119.9 . .
C59 C58 C57 120.0(2) . .
C59 C58 H51 120.0 . .
C57 C58 H51 120.0 . .
C58 C59 C60 120.4(2) .. .
C58 C59 H52 119.8 . .
C60 C59 H52 119.8 . .
C55 C60 C59 120.2(2) . .
C55 C60 H53 119.9 . .
C59 C60 H53 119.9 . .
C66 C61 C62 119.7(2) . .
C66 C61 P3 122.67(18) . .
C62 C61 P3 117.64(18) . .
C63 C62 C61 119.6(2) . .
C63 C62 H54 120.2 . .
C61 C62 H54 120.2 .. .
C64 C63 C62 120.5(2) . .
C64 C63 H55 119.7 . .
C62 C63 H55 119.7 . .
C63 C64 C65 120.1(2) . .
C63 C64 H56 119.9 . .
C65 C64 H56 119.9 . .
C64 C65 C66 119.8(2) . .
C64 C65 H57 120.1 .. .
C66 C65 H57 120.1 . .
C65 C66 C61 120.2(2) . .
C65 C66 H58 119.9 . .
C61 C66 H58 119.9 . .
C68 C67 C72 118.7(2) . .
C68 C67 P3 121.46(17) . .
C72 C67 P3 118.72(17) . .
C67 C68 C69 120.4(2) . .
C67 C68 H59 119.8 . .
C69 C68 H59 119.8 . .
C70 C69 C68 119.9(2) .. .
C70 C69 H60 120.0 . .
C68 C69 H60 120.0 . .
C69 C70 C71 120.4(2) . .
C69 C70 H61 119.8 . .
C71 C70 H61 119.8 . .
C72 C71 C70 119.8(2) . .
C72 C71 H62 120.1 . .
C70 C71 H62 120.1 . ..
C71 C72 C67 120.7(2) . .
C71 C72 H63 119.7 . .
C67 C72 H63 119.7 . .
O4 P4 C91 111.23(10) . .
O4 P4 C73 112.19(9) . .
C91 P4 C73 108.44(10) . .
O4 P4 C85 113.89(10) . .
C91 P4 C85 105.75(10) . .
C73 P4 C85 104.89(11) . .
C74 C73 C78 119.5(2) . .
C74 C73 P4 120.50(16) . .
C78 C73 P4 119.81(16) . .
C75 C74 C73 121.0(2) . .
C75 C74 H64 119.5 . .
C73 C74 H64 119.5 . .
C74 C75 C76 119.3(2) . .
C74 C75 H65 120.4 .. .
C76 C75 H65 120.4 . .
C77 C76 C75 121.3(2) . .
C77 C76 H66 119.4 . .
C75 C76 H66 119.4 . .
C76 C77 C78 120.0(2) . .
C76 C77 H67 120.0 . .
C78 C77 H67 120.0 . .
N7 C78 C77 122.08(19) .. .
N7 C78 C73 118.99(19) . .
C77 C78 C73 118.84(19) . .
C78 N7 N8 118.45(19) .. .
C78 N7 H68 117.1(16) . .
N8 N7 H68 117.2(16) . .
C79 N8 N7 115.68(19) . .
C79 N8 H69 113.6(16) . .
N7 N8 H69 112.4(16) . .
C84 C79 C80 118.7(2) . .
C84 C79 N8 123.4(2) . .
C80 C79 N8 117.9(2) . .
C81 C80 C79 120.5(2) . .
C81 C80 H70 119.8 . .
C79 C80 H70 119.8 .. .
C82 C81 C80 120.6(3) . .
C82 C81 H71 119.7 . .
C80 C81 H71 119.7 . .
C81 C82 C83 119.6(2) . .
C81 C82 H72 120.2 . .
C83 C82 H72 120.2 . .
C82 C83 C84 120.4(3) . .
C82 C83 H73 119.8 .. .
C84 C83 H73 119.8 . .
C79 C84 C83 120.3(2) . .
C79 C84 H74 119.9 . .
C83 C84 H74 119.9 . .
C90 C85 C86 118.8(2) . .
C90 C85 P4 120.49(18) . .
C86 C85 P4 120.69(17) . .
C87 C86 C85 120.7(2) . .
C87 C86 H75 119.6 . .
C85 C86 H75 119.6 . .
C88 C87 C86 119.9(2) .. .
C88 C87 H76 120.1 . .
C86 C87 H76 120.1 . .
C87 C88 C89 120.1(2) . .
C87 C88 H77 120.0 . .
C89 C88 H77 120.0 . .
C90 C89 C88 120.1(2) . .
C90 C89 H78 119.9 . .
C88 C89 H78 119.9 . ..
C89 C90 C85 120.4(2) . .
C89 C90 H79 119.8 . .
C85 C90 H79 119.8 . .
C96 C91 C92 119.5(2) . .
C96 C91 P4 118.86(17) . .
C92 C91 P4 121.68(17) . .
C93 C92 C91 120.0(2) . .
C93 C92 H80 120.0 . .
C91 C92 H80 120.0 . .
C94 C93 C92 120.3(2) . .
C94 C93 H81 119.9 .. .
C92 C93 H81 119.9 . .
C93 C94 C95 120.5(2) . .
C93 C94 H82 119.8 . .
C95 C94 H82 119.8 . .
C94 C95 C96 119.5(2) . .
C94 C95 H83 120.2 . .
C96 C95 H83 120.2 . .
C91 C96 C95 120.2(2) .. .
C91 C96 H84 119.9 . .
C95 C96 H84 119.9 . .

loop_
_geom_bond_atom_site_label_1
_geom_bond_atom_site_label_2
_geom_bond_distance
P1 O1 1.4997(16)
P1 C1 1.797(2)
P1 C19 1.798(2)
P1 C13 1.800(2)
C1 C2 1.403(3)
C1 C6 1.412(3)
C2 C3 1.387(3)
C2 H1 0.9500
C3 C4 1.384(3)
C3 H2 0.9500
C4 C5 1.377(3)
C4 H3 0.9500
C5 C6 1.400(3)
C5 H4 0.9500
C6 N1 1.384(3)
N1 N2 1.407(3)
N1 H5 0.85(2)
N2 C7 1.407(3)
N2 H6 0.96(3)
C7 C12 1.389(3)
C7 C8 1.400(3)
C8 C9 1.393(3)
C8 H7 0.9500
C9 C10 1.387(4)
C9 H8 0.9500
C10 C11 1.382(4)
C10 H9 0.9500
C11 C12 1.377(3)
C11 H10 0.9500
C12 H11 0.9500
C13 C18 1.387(3)
C13 C14 1.402(3)
C14 C15 1.382(3)
C14 H12 0.9500
C15 C16 1.382(3)
C15 H13 0.9500
C16 C17 1.383(4)
C16 H14 0.9500
C17 C18 1.392(3)
C17 H15 0.9500
C18 H16 0.9500
C19 C20 1.395(3)
C19 C24 1.403(3)
C20 C21 1.392(3)
C20 H17 0.9500
C21 C22 1.379(4)
C21 H18 0.9500
C22 C23 1.390(4)
C22 H19 0.9500
C23 C24 1.376(3)
C23 H20 0.9500
C24 H21 0.9500
P2 O2 1.4986(15)
P2 C43 1.798(2)
P2 C25 1.801(2)
P2 C37 1.815(2)
C25 C26 1.399(3)
C25 C30 1.417(3)
C26 C27 1.373(3)
C26 H22 0.9500
C27 C28 1.384(3)
C27 H23 0.9500
C28 C29 1.386(3)
C28 H24 0.9500
C29 C30 1.391(3)
C29 H25 0.9500
C30 N3 1.397(3)
N3 N4 1.410(3)
N3 H26 0.95(3)
N4 C31 1.411(3)
N4 H27 0.81(2)
C31 C36 1.385(3)
C31 C32 1.392(3)
C32 C33 1.386(3)
C32 H28 0.9500
C33 C34 1.379(4)
C33 H29 0.9500
C34 C35 1.382(4)
C34 H30 0.9500
C35 C36 1.385(3)
C35 H31 0.9500
C36 H32 0.9500
C37 C42 1.387(3)
C37 C38 1.400(3)
C38 C39 1.381(3)
C38 H33 0.9500
C39 C40 1.386(3)
C39 H34 0.9500
C40 C41 1.383(3)
C40 H35 0.9500
C41 C42 1.391(3)
C41 H36 0.9500
C42 H37 0.9500
C43 C48 1.390(3)
C43 C44 1.399(3)
C44 C45 1.381(3)
C44 H38 0.9500
C45 C46 1.382(3)
C45 H39 0.9500
C46 C47 1.387(3)
C46 H40 0.9500
C47 C48 1.383(3)
C47 H41 0.9500
C48 H42 0.9500
P3 O3 1.4940(16)
P3 C49 1.795(2)
P3 C67 1.802(2)
P3 C61 1.808(2)
C49 C50 1.408(3)
C49 C54 1.419(3)
C50 C51 1.382(3)
C50 H43 0.9500
C51 C52 1.388(3)
C51 H44 0.9500
C52 C53 1.379(3)
C52 H45 0.9500
C53 C54 1.399(3)
C53 H46 0.9500
C54 N5 1.386(3)
N5 N6 1.410(3)
N5 H47 0.85(2)
N6 C55 1.415(3)
N6 H48 0.94(3)
C55 C60 1.385(3)
C55 C56 1.396(3)
C56 C57 1.395(3)
C56 H49 0.9500
C57 C58 1.384(4)
C57 H50 0.9500
C58 C59 1.373(4)
C58 H51 0.9500
C59 C60 1.397(3)
C59 H52 0.9500
C60 H53 0.9500
C61 C66 1.390(3)
C61 C62 1.394(3)
C62 C63 1.383(3)
C62 H54 0.9500
C63 C64 1.378(4)
C63 H55 0.9500
C64 C65 1.385(4)
C64 H56 0.9500
C65 C66 1.385(3)
C65 H57 0.9500
C66 H58 0.9500
C67 C68 1.391(3)
C67 C72 1.403(3)
C68 C69 1.392(3)
C68 H59 0.9500
C69 C70 1.381(3)
C69 H60 0.9500
C70 C71 1.384(3)
C70 H61 0.9500
C71 C72 1.380(3)
C71 H62 0.9500
C72 H63 0.9500
P4 O4 1.4986(15)
P4 C91 1.797(2)
P4 C73 1.800(2)
P4 C85 1.812(2)
C73 C74 1.394(3)
C73 C78 1.414(3)
C74 C75 1.375(3)
C74 H64 0.9500
C75 C76 1.386(3)
C75 H65 0.9500
C76 C77 1.381(3)
C76 H66 0.9500
C77 C78 1.398(3)
C77 H67 0.9500
C78 N7 1.398(3)
N7 N8 1.408(3)
N7 H68 0.89(3)
N8 C79 1.405(3)
N8 H69 0.77(2)
C79 C84 1.387(3)
C79 C80 1.393(3)
C80 C81 1.388(3)
C80 H70 0.9500
C81 C82 1.366(4)
C81 H71 0.9500
C82 C83 1.386(4)
C82 H72 0.9500
C83 C84 1.392(3)
C83 H73 0.9500
C84 H74 0.9500
C85 C90 1.390(3)
C85 C86 1.394(3)
C86 C87 1.381(3)
C86 H75 0.9500
C87 C88 1.378(4)
C87 H76 0.9500
C88 C89 1.387(4)
C88 H77 0.9500
C89 C90 1.380(3)
C89 H78 0.9500
C90 H79 0.9500
C91 C96 1.388(3)
C91 C92 1.398(3)
C92 C93 1.382(3)
C92 H80 0.9500
C93 C94 1.380(3)
C93 H81 0.9500
C94 C95 1.383(3)
C94 H82 0.9500
C95 C96 1.397(3)
C95 H83 0.9500
C96 H84 0.9500

loop_
_geom_torsion_atom_site_label_1
_geom_torsion_atom_site_label_2
_geom_torsion_atom_site_label_3
_geom_torsion_atom_site_label_4
_geom_torsion
_geom_torsion_site_symmetry_1
_geom_torsion_site_symmetry_2
_geom_torsion_site_symmetry_3
_geom_torsion_site_symmetry_4
O1 P1 C1 C2 136.22(18) . . . .
C19 P1 C1 C2 13.0(2) . . . .
C13 P1 C1 C2 -102.76(19) . . . .
O1 P1 C1 C6 -45.83(19) .. . . .
C19 P1 C1 C6 -169.06(16) . . . ..
C13 P1 C1 C6 75.18(19) . . . .
C6 C1 C2 C3 0.7(3) . . . .
P1 C1 C2 C3 178.63(17) . . . .
C1 C2 C3 C4 -0.2(3) . .. . .
C2 C3 C4 C5 -0.5(4) . . . .
C3 C4 C5 C6 0.7(4) . . . .
C4 C5 C6 N1 -177.7(2) . . . .
C4 C5 C6 C1 -0.2(3) .. . . .
C2 C1 C6 N1 177.1(2) . . . .
P1 C1 C6 N1 -0.9(3) . . . .
C2 C1 C6 C5 -0.5(3) . . . .
P1 C1 C6 C5 -178.52(16) . . . .
C5 C6 N1 N2 -1.9(3) . .. . .
C1 C6 N1 N2 -179.47(19) . . . .
C6 N1 N2 C7 138.5(2) . . . .
N1 N2 C7 C12 -26.8(3) . . . .
N1 N2 C7 C8 153.6(2) . . . .
C12 C7 C8 C9 0.0(3) . . .. .
N2 C7 C8 C9 179.7(2) . . . .
C7 C8 C9 C10 0.8(3) . . . .
C8 C9 C10 C11 -1.3(4) . . . .
C9 C10 C11 C12 1.0(4) .. . . .
C10 C11 C12 C7 -0.2(4) . . . .
C8 C7 C12 C11 -0.3(3) . . . .
N2 C7 C12 C11 -179.9(2) . . . .
O1 P1 C13 C18 -21.2(2) . . . .
C1 P1 C13 C18 -143.10(18) . . . .
C19 P1 C13 C18 99.42(19) .. . . .
O1 P1 C13 C14 156.51(18) . . . ..
C1 P1 C13 C14 34.6(2) . . . .
C19 P1 C13 C14 -82.9(2) . . . .
C18 C13 C14 C15 0.0(3) . . . .
P1 C13 C14 C15 -177.68(18) . . . .
C13 C14 C15 C16 0.0(4) .. . . .
C14 C15 C16 C17 -0.5(4) . . . ..
C15 C16 C17 C18 1.0(4) . . . .
C14 C13 C18 C17 0.5(4) . . . .
P1 C13 C18 C17 178.3(2) . . . .
C16 C17 C18 C13 -1.0(4) . . . .
O1 P1 C19 C20 114.71(18) . .. . .
C1 P1 C19 C20 -121.06(18) . . . .
C13 P1 C19 C20 -6.1(2) . . . .
O1 P1 C19 C24 -54.84(19) . . . .
C1 P1 C19 C24 69.38(19) . . . .
C13 P1 C19 C24 -175.68(17) . . . .
C24 C19 C20 C21 2.1(3) .. . . .
P1 C19 C20 C21 -167.37(17) . . . ..
C19 C20 C21 C22 -1.3(3) . . . .
C20 C21 C22 C23 -0.6(4) . . . .
C21 C22 C23 C24 1.6(4) . . . .
C22 C23 C24 C19 -0.7(3) . . . .
C20 C19 C24 C23 -1.1(3) . .. . .
P1 C19 C24 C23 168.72(18) . . . .
O2 P2 C25 C26 140.72(17) . . . .
C43 P2 C25 C26 17.4(2) . . . .
C37 P2 C25 C26 -95.68(18) . . . .
O2 P2 C25 C30 -39.8(2) . . . .
C43 P2 C25 C30 -163.03(17) .. . . .
C37 P2 C25 C30 83.86(19) . . . ..
C30 C25 C26 C27 -0.7(3) . . . .
P2 C25 C26 C27 178.82(17) . . . .
C25 C26 C27 C28 1.6(3) . . . .
C26 C27 C28 C29 -1.2(3) . . . .
C27 C28 C29 C30 -0.1(3) . .. . .
C28 C29 C30 N3 -175.9(2) . . . .
C28 C29 C30 C25 1.0(3) . . . .
C26 C25 C30 C29 -0.6(3) . . . .
P2 C25 C30 C29 179.89(16) . . . .
C26 C25 C30 N3 176.37(19) . . . .
P2 C25 C30 N3 -3.2(3) . .. . .
C29 C30 N3 N4 -4.5(3) . . . .
C25 C30 N3 N4 178.67(19) . . . .
C30 N3 N4 C31 140.3(2) . . . .
N3 N4 C31 C36 -29.5(3) . . . .
N3 N4 C31 C32 152.7(2) . .. . .
C36 C31 C32 C33 2.2(3) . . . .
N4 C31 C32 C33 -179.9(2) . . . .
C31 C32 C33 C34 -1.3(4) . . . .
C32 C33 C34 C35 -0.4(4) . . . .
C33 C34 C35 C36 1.1(4) .. . . .
C34 C35 C36 C31 -0.2(4) . . . ..
C32 C31 C36 C35 -1.5(4) . . . .
N4 C31 C36 C35 -179.2(2) . . . .
O2 P2 C37 C42 -83.1(2) . . . .
C43 P2 C37 C42 39.3(2) . . . .
C25 P2 C37 C42 154.33(18) .. . . .
O2 P2 C37 C38 95.09(18) . . . ..
C43 P2 C37 C38 -142.56(17) . . . .
C25 P2 C37 C38 -27.5(2) . . . .
C42 C37 C38 C39 0.6(3) . . . .
P2 C37 C38 C39 -177.69(16) . . . .
C37 C38 C39 C40 -2.6(3) .. . . .
C38 C39 C40 C41 2.2(3) . . . .
C39 C40 C41 C42 0.2(3) . . . .
C38 C37 C42 C41 1.8(3) . . . .
P2 C37 C42 C41 -179.98(18) . . . .
C40 C41 C42 C37 -2.2(4) . . . .
O2 P2 C43 C48 159.45(17) . .. . .
C25 P2 C43 C48 -77.3(2) . . . .
C37 P2 C43 C48 36.1(2) . . . .
O2 P2 C43 C44 -19.9(2) . . . .
C25 P2 C43 C44 103.36(18) . . . .
C37 P2 C43 C44 -143.17(17) . . . .
C48 C43 C44 C45 -2.3(3) .. . . .
P2 C43 C44 C45 176.98(18) . . . ..
C43 C44 C45 C46 1.2(3) . . . .
C44 C45 C46 C47 1.2(4) . . . .
C45 C46 C47 C48 -2.5(3) . . . .
C46 C47 C48 C43 1.3(3) . . . .
C44 C43 C48 C47 1.1(3) . .. . .
P2 C43 C48 C47 -178.20(17) . . . .
O3 P3 C49 C50 -135.33(18) . . . .
C67 P3 C49 C50 -12.1(2) . . . .
C61 P3 C49 C50 103.92(19) . . . .
O3 P3 C49 C54 47.3(2) . . . .
C67 P3 C49 C54 170.57(16) .. . . .
C61 P3 C49 C54 -73.44(19) . . . ..
C54 C49 C50 C51 -1.0(3) . . . .
P3 C49 C50 C51 -178.37(17) . . . .
C49 C50 C51 C52 0.8(3) . . . .
C50 C51 C52 C53 0.1(4) . . . .
C51 C52 C53 C54 -0.8(4) . .. . .
C52 C53 C54 N5 178.4(2) . . . .
C52 C53 C54 C49 0.6(3) . . . .
C50 C49 C54 N5 -177.6(2) . . . .
P3 C49 C54 N5 -0.1(3) . . . .
C50 C49 C54 C53 0.3(3) .. . . .
P3 C49 C54 C53 177.76(16) . . . ..
C53 C54 N5 N6 2.1(3) . . . .
C49 C54 N5 N6 179.90(19) . . . .
C54 N5 N6 C55 -142.2(2) . . . .
N5 N6 C55 C60 26.7(3) . . . .
N5 N6 C55 C56 -153.1(2) . .. . .
C60 C55 C56 C57 -0.3(3) . . . .
N6 C55 C56 C57 179.5(2) . . . .
C55 C56 C57 C58 -0.6(3) . . . .
C56 C57 C58 C59 1.5(4) . . . .
C57 C58 C59 C60 -1.4(4) . . . .
C56 C55 C60 C59 0.4(3) . .. . .
N6 C55 C60 C59 -179.5(2) . . . .
C58 C59 C60 C55 0.5(3) . . . .
O3 P3 C61 C66 -154.86(19) . . . .
C49 P3 C61 C66 -33.2(2) . . . .
C67 P3 C61 C66 84.5(2) . . . .
O3 P3 C61 C62 23.5(2) . .. . .
C49 P3 C61 C62 145.13(18) . . . .
C67 P3 C61 C62 -97.2(2) . . . .
C66 C61 C62 C63 -0.5(4) . . . .
P3 C61 C62 C63 -178.9(2) . . . .
C61 C62 C63 C64 1.3(4) . . . .
C62 C63 C64 C65 -0.9(4) . .. . .
C63 C64 C65 C66 -0.3(4) . . . .
C64 C65 C66 C61 1.1(4) . . . .
C62 C61 C66 C65 -0.7(4) . . . .
P3 C61 C66 C65 177.66(18) . . . .
O3 P3 C67 C68 -115.23(19) . . . .
C49 P3 C67 C68 120.71(18) . . . .
C61 P3 C67 C68 5.4(2) . .. . .
O3 P3 C67 C72 52.8(2) . . . .
C49 P3 C67 C72 -71.3(2) . . . .
C61 P3 C67 C72 173.43(17) . . . .
C72 C67 C68 C69 -1.6(3) . . . .
P3 C67 C68 C69 166.40(17) . . . .
C67 C68 C69 C70 0.9(3) .. . . .
C68 C69 C70 C71 1.2(3) . . . .
C69 C70 C71 C72 -2.5(4) . . . .
C70 C71 C72 C67 1.7(4) . . . .
C68 C67 C72 C71 0.3(3) . . . .
P3 C67 C72 C71 -168.04(18) . . . .
O4 P4 C73 C74 -141.66(17) . . . .
C91 P4 C73 C74 -18.4(2) .. . . .
C85 P4 C73 C74 94.21(19) . . . ..
O4 P4 C73 C78 43.1(2) . . . .
C91 P4 C73 C78 166.32(17) . . . .
C85 P4 C73 C78 -81.05(19) . . . .
C78 C73 C74 C75 0.6(3) . . . .
P4 C73 C74 C75 -174.68(17) .. . . .
C73 C74 C75 C76 -1.6(3) . . . ..
C74 C75 C76 C77 0.8(3) . . . .
C75 C76 C77 C78 1.1(3) . . . .
C76 C77 C78 N7 174.4(2) . . . .
C76 C77 C78 C73 -2.1(3) . . . .
C74 C73 C78 N7 -175.4(2) . .. . .
P4 C73 C78 N7 -0.1(3) . . . .
C74 C73 C78 C77 1.3(3) . . . .
P4 C73 C78 C77 176.59(16) . . . .
C77 C78 N7 N8 3.1(3) . . . .
C73 C78 N7 N8 179.62(19) .. . . .
C78 N7 N8 C79 -139.9(2) . . . ..
N7 N8 C79 C84 18.7(3) . . . .
N7 N8 C79 C80 -163.7(2) . . . .
C84 C79 C80 C81 0.4(3) . . . .
N8 C79 C80 C81 -177.3(2) . . . .
C79 C80 C81 C82 -0.2(4) .. . . .
C80 C81 C82 C83 0.1(4) . . . .
C81 C82 C83 C84 -0.2(4) . . . .
C80 C79 C84 C83 -0.5(3) . . . .
N8 C79 C84 C83 177.1(2) . . . .
C82 C83 C84 C79 0.3(4) . . . .
O4 P4 C85 C90 73.0(2) . . .. .
C91 P4 C85 C90 -49.5(2) . . . .
C73 P4 C85 C90 -164.00(19) . . . .
O4 P4 C85 C86 -106.59(19) . . . .
C91 P4 C85 C86 130.97(18) . . . .
C73 P4 C85 C86 16.4(2) . . . .
C90 C85 C86 C87 -1.2(3) . .. . .
P4 C85 C86 C87 178.41(18) . . . .
C85 C86 C87 C88 1.8(4) . . . .
C86 C87 C88 C89 -1.0(4) . . . .
C87 C88 C89 C90 -0.5(4) . . . .
C88 C89 C90 C85 1.2(4) .. . . .
C86 C85 C90 C89 -0.3(4) . . . ..
P4 C85 C90 C89 -179.9(2) . . . .
O4 P4 C91 C96 21.6(2) . . . .
C73 P4 C91 C96 -102.21(18) . . . .
C85 P4 C91 C96 145.73(17) . . . .
O4 P4 C91 C92 -158.20(17) .. . . .
C73 P4 C91 C92 77.98(19) . . . ..
C85 P4 C91 C92 -34.1(2) . . . .
C96 C91 C92 C93 -0.7(3) . . . .
P4 C91 C92 C93 179.07(17) . . . .
C91 C92 C93 C94 -1.2(3) . . . .
C92 C93 C94 C95 1.9(3) . .. . .
C93 C94 C95 C96 -0.6(3) . . . .
C92 C91 C96 C95 2.1(3) . . . .
P4 C91 C96 C95 -177.75(17) . . . .
C94 C95 C96 C91 -1.4(3) . . . .
